data_4105080
loop_
_publ_author_name
'Xiaofang Li'
'Masayoshi Nishiura'
'Lihong Hu'
'Kyouichi Mori'
'Zhaomin Hou'

_publ_section_title
;
 Alternating and Random Copolymerization of Isoprene and Ethylene
 Catalyzed by Cationic Half-Sandwich Scandium Alkyls
;
_journal_name_full 'Journal of the American Chemical Society'
_journal_page_first 13870
_journal_page_last 13882
_journal_paper_doi 10.1021/ja9056213
_journal_volume 131
_journal_year 2009
_chemical_formula_sum 'C48 H48 B F20 O2 Sc Si2'
_chemical_formula_weight 1148.81
_chemical_name_common Cp'Sc(CH2SiMe3)(thf)2
_chemical_name_systematic
; 
 ? 
;
_space_group_IT_number 2
_symmetry_cell_setting triclinic
_symmetry_space_group_name_Hall '-P 1'
_symmetry_space_group_name_H-M 'P -1'
_atom_sites_solution_hydrogens geom
_atom_sites_solution_primary direct
_atom_sites_solution_secondary difmap
_audit_creation_method SHELXL-97
_cell_angle_alpha 93.771(3)
_cell_angle_beta 107.989(3)
_cell_angle_gamma 106.375(3)
_cell_formula_units_Z 2
_cell_length_a 12.472(3)
_cell_length_b 13.767(3)
_cell_length_c 16.813(4)
_cell_measurement_temperature 173(2)
_cell_volume 2597.1(10)
_computing_cell_refinement 'Bruker SMART'
_computing_data_collection 'Bruker SMART'
_computing_data_reduction 'Bruker SHELXTL'
_computing_molecular_graphics 'Bruker SHELXTL'
_computing_publication_material 'Bruker SHELXTL'
_computing_structure_refinement 'SHELXL-97 (Sheldrick, 1997)'
_computing_structure_solution 'SHELXS-97 (Sheldrick, 1990)'
_diffrn_ambient_temperature 173(2)
_diffrn_measured_fraction_theta_full 0.970
_diffrn_measured_fraction_theta_max 0.970
_diffrn_measurement_device_type 'CCD area detector'
_diffrn_measurement_method 'phi and omega scans'
_diffrn_radiation_monochromator graphite
_diffrn_radiation_source 'fine-focus sealed tube'
_diffrn_radiation_type MoK\a
_diffrn_radiation_wavelength 0.71073
_diffrn_reflns_av_R_equivalents 0.0261
_diffrn_reflns_av_sigmaI/netI 0.0710
_diffrn_reflns_limit_h_max 14
_diffrn_reflns_limit_h_min -14
_diffrn_reflns_limit_k_max 14
_diffrn_reflns_limit_k_min -16
_diffrn_reflns_limit_l_max 10
_diffrn_reflns_limit_l_min -20
_diffrn_reflns_number 12518
_diffrn_reflns_theta_full 25.08
_diffrn_reflns_theta_max 25.08
_diffrn_reflns_theta_min 1.56
_exptl_absorpt_coefficient_mu 0.298
_exptl_absorpt_correction_T_max 0.9429
_exptl_absorpt_correction_T_min 0.8655
_exptl_absorpt_correction_type multi-scan
_exptl_absorpt_process_details SADABS
_exptl_crystal_density_diffrn 1.469
_exptl_crystal_F_000 1172
_exptl_crystal_size_max 0.50
_exptl_crystal_size_mid 0.30
_exptl_crystal_size_min 0.20
_refine_diff_density_max 0.424
_refine_diff_density_min -0.644
_refine_diff_density_rms 0.058
_refine_ls_extinction_method none
_refine_ls_goodness_of_fit_ref 1.024
_refine_ls_hydrogen_treatment none
_refine_ls_matrix_type full
_refine_ls_number_parameters 667
_refine_ls_number_reflns 8949
_refine_ls_number_restraints 0
_refine_ls_restrained_S_all 1.024
_refine_ls_R_factor_all 0.0904
_refine_ls_R_factor_gt 0.0517
_refine_ls_shift/su_max 0.001
_refine_ls_shift/su_mean 0.000
_refine_ls_structure_factor_coef Fsqd
_refine_ls_weighting_details 'calc w=1/[\s^2^(Fo^2^)+(0.0550P)^2^+0.0000P] where P=(Fo^2^+2Fc^2^)/3'
_refine_ls_weighting_scheme calc
_refine_ls_wR_factor_gt 0.1188
_refine_ls_wR_factor_ref 0.1307
_reflns_number_gt 5386
_reflns_number_total 8949
_reflns_threshold_expression >2sigma(I)
_cod_data_source_file ja9056213_si_001_8.cif
_cod_data_source_block 10
_cod_original_cell_volume 2597.2(10)
_cod_database_code 4105080

loop_
_symmetry_equiv_pos_as_xyz
'x, y, z'
'-x, -y, -z'

loop_
_atom_site_label
_atom_site_type_symbol
_atom_site_fract_x
_atom_site_fract_y
_atom_site_fract_z
_atom_site_U_iso_or_equiv
_atom_site_adp_type
_atom_site_occupancy
_atom_site_symmetry_multiplicity
_atom_site_calc_flag
_atom_site_refinement_flags
Sc1 Sc 0.68997(6) 0.16157(5) 0.75259(4) 0.03243(18) Uani 1 1 d .
Si1 Si 0.84634(12) 0.17186(9) 0.97667(8) 0.0626(4) Uani 1 1 d .
Si2 Si 0.91924(10) 0.08500(10) 0.67732(8) 0.0562(3) Uani 1 1 d .
B1 B 0.3396(3) 0.5630(3) 0.7294(3) 0.0335(9) Uani 1 1 d .
O1 O 0.7506(2) 0.32523(17) 0.77899(17) 0.0481(7) Uani 1 1 d .
O2 O 0.5333(2) 0.13299(18) 0.78634(15) 0.0429(6) Uani 1 1 d .
F1 F 0.58032(16) 0.58706(15) 0.70413(13) 0.0448(5) Uani 1 1 d .
F2 F 0.78339(18) 0.73183(16) 0.79024(15) 0.0590(6) Uani 1 1 d .
F3 F 0.79696(19) 0.87279(16) 0.91632(16) 0.0701(7) Uani 1 1 d .
F4 F 0.5946(2) 0.86980(17) 0.94993(15) 0.0685(7) Uani 1 1 d .
F5 F 0.38845(19) 0.72944(15) 0.86135(13) 0.0519(6) Uani 1 1 d .
F6 F 0.35351(17) 0.78556(14) 0.70127(14) 0.0503(6) Uani 1 1 d .
F7 F 0.17283(19) 0.84710(17) 0.62617(18) 0.0748(8) Uani 1 1 d .
F8 F -0.0512(2) 0.7134(2) 0.5613(2) 0.0970(10) Uani 1 1 d .
F9 F -0.08968(19) 0.51133(18) 0.57621(18) 0.0803(8) Uani 1 1 d .
F10 F 0.09051(17) 0.44685(14) 0.65621(14) 0.0504(6) Uani 1 1 d .
F11 F 0.26717(18) 0.32545(14) 0.69327(13) 0.0452(5) Uani 1 1 d .
F12 F 0.25500(18) 0.21644(15) 0.55461(14) 0.0540(6) Uani 1 1 d .
F13 F 0.3101(2) 0.30865(18) 0.42701(14) 0.0642(7) Uani 1 1 d .
F14 F 0.3766(2) 0.51741(17) 0.44377(13) 0.0566(6) Uani 1 1 d .
F15 F 0.39217(17) 0.63022(14) 0.58408(12) 0.0442(5) Uani 1 1 d .
F16 F 0.48198(17) 0.44417(15) 0.81538(13) 0.0464(5) Uani 1 1 d .
F17 F 0.4748(2) 0.35843(17) 0.95211(14) 0.0630(7) Uani 1 1 d .
F18 F 0.3141(2) 0.37610(19) 1.02737(15) 0.0749(8) Uani 1 1 d .
F19 F 0.1597(2) 0.47834(19) 0.95979(15) 0.0694(7) Uani 1 1 d .
F20 F 0.16138(18) 0.56025(16) 0.82340(13) 0.0503(6) Uani 1 1 d .
C1 C 0.7942(3) 0.1110(2) 0.8629(2) 0.0345(8) Uani 1 1 d .
H1A H 0.7488 0.0402 0.8604 0.041 Uiso 1 1 d R
H1B H 0.8653 0.1089 0.8517 0.041 Uiso 1 1 d R
C2 C 1.0002(5) 0.2626(4) 1.0090(4) 0.0998(19) Uani 1 1 d .
H2A H 0.9988 0.3239 0.9852 0.150 Uiso 1 1 d R
H2B H 1.0485 0.2310 0.9888 0.150 Uiso 1 1 d R
H2C H 1.0329 0.2797 1.0697 0.150 Uiso 1 1 d R
C3 C 0.8555(6) 0.0796(4) 1.0535(3) 0.137(3) Uani 1 1 d .
H3A H 0.8838 0.1166 1.1102 0.206 Uiso 1 1 d R
H3B H 0.9093 0.0439 1.0476 0.206 Uiso 1 1 d R
H3C H 0.7780 0.0309 1.0420 0.206 Uiso 1 1 d R
C4 C 0.7486(5) 0.2434(5) 0.9969(4) 0.139(3) Uani 1 1 d .
H4A H 0.7878 0.2868 1.0514 0.208 Uiso 1 1 d R
H4B H 0.6754 0.1955 0.9962 0.208 Uiso 1 1 d R
H4C H 0.7322 0.2847 0.9537 0.208 Uiso 1 1 d R
C5 C 0.7631(3) 0.0904(3) 0.6529(2) 0.0355(8) Uani 1 1 d .
C6 C 0.7241(3) 0.1711(2) 0.6161(2) 0.0342(8) Uani 1 1 d .
C7 C 0.6004(3) 0.1448(2) 0.5959(2) 0.0329(8) Uani 1 1 d .
C8 C 0.5587(3) 0.0463(2) 0.6174(2) 0.0322(8) Uani 1 1 d .
C9 C 0.6571(3) 0.0126(2) 0.6518(2) 0.0333(8) Uani 1 1 d .
C10 C 0.7991(3) 0.2645(3) 0.5934(3) 0.0517(10) Uani 1 1 d .
H10A H 0.8036 0.2470 0.5386 0.078 Uiso 1 1 d R
H10B H 0.8777 0.2877 0.6350 0.078 Uiso 1 1 d R
H10C H 0.7637 0.3182 0.5923 0.078 Uiso 1 1 d R
C11 C 0.5219(3) 0.2051(3) 0.5512(2) 0.0493(10) Uani 1 1 d .
H11A H 0.4993 0.2398 0.5917 0.074 Uiso 1 1 d R
H11B H 0.4519 0.1589 0.5085 0.074 Uiso 1 1 d R
H11C H 0.5647 0.2546 0.5251 0.074 Uiso 1 1 d R
C12 C 0.4295(3) -0.0127(3) 0.5984(2) 0.0441(9) Uani 1 1 d .
H12A H 0.3931 -0.0407 0.5390 0.066 Uiso 1 1 d R
H12B H 0.3899 0.0325 0.6131 0.066 Uiso 1 1 d R
H12C H 0.4232 -0.0675 0.6309 0.066 Uiso 1 1 d R
C13 C 0.6496(4) -0.0906(3) 0.6807(2) 0.0475(10) Uani 1 1 d .
H13A H 0.5733 -0.1200 0.6864 0.071 Uiso 1 1 d R
H13B H 0.7111 -0.0813 0.7344 0.071 Uiso 1 1 d R
H13C H 0.6595 -0.1358 0.6395 0.071 Uiso 1 1 d R
C14 C 1.0304(4) 0.1994(4) 0.7554(3) 0.0733(14) Uani 1 1 d .
H14A H 1.1085 0.1933 0.7681 0.110 Uiso 1 1 d R
H14B H 1.0115 0.2029 0.8065 0.110 Uiso 1 1 d R
H14C H 1.0282 0.2606 0.7317 0.110 Uiso 1 1 d R
C15 C 0.9413(4) -0.0310(4) 0.7219(4) 0.0877(17) Uani 1 1 d .
H15A H 0.8881 -0.0915 0.6822 0.132 Uiso 1 1 d R
H15B H 0.9253 -0.0317 0.7742 0.132 Uiso 1 1 d R
H15C H 1.0219 -0.0295 0.7322 0.132 Uiso 1 1 d R
C16 C 0.9527(5) 0.0832(5) 0.5769(3) 0.103(2) Uani 1 1 d .
H16A H 1.0292 0.0745 0.5870 0.155 Uiso 1 1 d R
H16B H 0.9531 0.1469 0.5566 0.155 Uiso 1 1 d R
H16C H 0.8930 0.0274 0.5351 0.155 Uiso 1 1 d R
C17 C 0.8770(5) 0.3827(4) 0.8218(5) 0.129(3) Uani 1 1 d .
H17A H 0.9058 0.3609 0.8759 0.155 Uiso 1 1 d R
H17B H 0.9226 0.3691 0.7875 0.155 Uiso 1 1 d R
C18 C 0.8915(5) 0.4854(4) 0.8346(6) 0.158(4) Uani 1 1 d .
H18A H 0.9144 0.5108 0.8946 0.189 Uiso 1 1 d R
H18B H 0.9536 0.5227 0.8144 0.189 Uiso 1 1 d R
C19 C 0.7886(5) 0.4992(4) 0.7918(6) 0.190(5) Uani 1 1 d .
H19A H 0.7983 0.5381 0.7470 0.228 Uiso 1 1 d R
H19B H 0.7650 0.5380 0.8298 0.228 Uiso 1 1 d R
C20 C 0.6955(4) 0.3992(3) 0.7548(5) 0.133(3) Uani 1 1 d .
H20A H 0.6305 0.3924 0.7763 0.159 Uiso 1 1 d R
H20B H 0.6645 0.3921 0.6935 0.159 Uiso 1 1 d R
C21 C 0.4478(4) 0.1889(4) 0.7709(4) 0.0805(16) Uani 1 1 d .
H21A H 0.4233 0.1985 0.7122 0.097 Uiso 1 1 d R
H21B H 0.4824 0.2557 0.8069 0.097 Uiso 1 1 d R
C22 C 0.3459(6) 0.1263(5) 0.7908(7) 0.180(5) Uani 1 1 d .
H22A H 0.3282 0.1677 0.8309 0.216 Uiso 1 1 d R
H22B H 0.2765 0.1022 0.7395 0.216 Uiso 1 1 d R
C23 C 0.3698(6) 0.0479(6) 0.8229(5) 0.124(2) Uani 1 1 d .
H23A H 0.3082 -0.0149 0.7905 0.149 Uiso 1 1 d R
H23B H 0.3699 0.0533 0.8808 0.149 Uiso 1 1 d R
C24 C 0.4882(4) 0.0429(3) 0.8225(3) 0.0649(13) Uani 1 1 d .
H24A H 0.5409 0.0464 0.8796 0.078 Uiso 1 1 d R
H24B H 0.4793 -0.0199 0.7877 0.078 Uiso 1 1 d R
C25 C 0.4711(3) 0.6513(2) 0.7760(2) 0.0325(8) Uani 1 1 d .
C26 C 0.5767(3) 0.6566(3) 0.7627(2) 0.0365(9) Uani 1 1 d .
C27 C 0.6847(3) 0.7300(3) 0.8080(3) 0.0419(9) Uani 1 1 d .
C28 C 0.6917(3) 0.8017(3) 0.8708(3) 0.0472(10) Uani 1 1 d .
C29 C 0.5907(4) 0.8000(3) 0.8880(2) 0.0481(10) Uani 1 1 d .
C30 C 0.4847(3) 0.7263(3) 0.8410(2) 0.0385(9) Uani 1 1 d .
C31 C 0.2326(3) 0.6120(2) 0.6858(2) 0.0328(8) Uani 1 1 d .
C32 C 0.2455(3) 0.7132(3) 0.6739(2) 0.0396(9) Uani 1 1 d .
C33 C 0.1526(3) 0.7473(3) 0.6334(3) 0.0499(11) Uani 1 1 d .
C34 C 0.0397(3) 0.6805(3) 0.6009(3) 0.0606(12) Uani 1 1 d .
C35 C 0.0211(3) 0.5785(3) 0.6085(3) 0.0536(11) Uani 1 1 d .
C36 C 0.1157(3) 0.5477(3) 0.6502(2) 0.0385(9) Uani 1 1 d .
C37 C 0.3348(3) 0.4854(2) 0.6481(2) 0.0327(8) Uani 1 1 d .
C38 C 0.2991(3) 0.3791(3) 0.6351(2) 0.0350(8) Uani 1 1 d .
C39 C 0.2916(3) 0.3196(3) 0.5628(2) 0.0402(9) Uani 1 1 d .
C40 C 0.3182(3) 0.3653(3) 0.4985(2) 0.0422(9) Uani 1 1 d .
C41 C 0.3518(3) 0.4706(3) 0.5067(2) 0.0417(9) Uani 1 1 d .
C42 C 0.3584(3) 0.5267(3) 0.5803(2) 0.0349(8) Uani 1 1 d .
C43 C 0.3205(3) 0.5045(2) 0.8095(2) 0.0335(8) Uani 1 1 d .
C44 C 0.3975(3) 0.4533(3) 0.8481(2) 0.0369(8) Uani 1 1 d .
C45 C 0.3966(3) 0.4084(3) 0.9193(2) 0.0439(9) Uani 1 1 d .
C46 C 0.3160(4) 0.4167(3) 0.9565(2) 0.0508(11) Uani 1 1 d .
C47 C 0.2384(3) 0.4684(3) 0.9228(2) 0.0450(10) Uani 1 1 d .
C48 C 0.2422(3) 0.5101(3) 0.8509(2) 0.0391(9) Uani 1 1 d .

loop_
_atom_site_aniso_label
_atom_site_aniso_U_11
_atom_site_aniso_U_22
_atom_site_aniso_U_33
_atom_site_aniso_U_23
_atom_site_aniso_U_13
_atom_site_aniso_U_12
Sc1 0.0338(4) 0.0290(4) 0.0361(4) 0.0073(3) 0.0155(3) 0.0081(3)
Si1 0.0742(9) 0.0559(8) 0.0425(7) 0.0015(6) 0.0151(7) 0.0045(7)
Si2 0.0472(7) 0.0772(8) 0.0619(8) 0.0185(7) 0.0288(6) 0.0338(6)
B1 0.033(2) 0.034(2) 0.033(2) 0.0095(18) 0.0139(19) 0.0076(18)
O1 0.0511(16) 0.0317(13) 0.0578(17) 0.0096(12) 0.0164(14) 0.0097(12)
O2 0.0391(14) 0.0427(14) 0.0487(16) 0.0061(12) 0.0215(13) 0.0087(12)
F1 0.0338(11) 0.0511(13) 0.0486(13) 0.0049(11) 0.0147(10) 0.0119(10)
F2 0.0326(12) 0.0515(13) 0.0854(18) 0.0182(12) 0.0148(12) 0.0067(10)
F3 0.0496(14) 0.0413(13) 0.0873(19) 0.0014(13) -0.0057(14) 0.0002(11)
F4 0.0800(18) 0.0478(14) 0.0599(16) -0.0092(12) 0.0098(14) 0.0129(13)
F5 0.0587(14) 0.0471(13) 0.0507(14) 0.0006(10) 0.0242(12) 0.0138(11)
F6 0.0351(12) 0.0377(11) 0.0710(16) 0.0248(11) 0.0114(11) 0.0049(10)
F7 0.0514(14) 0.0512(14) 0.119(2) 0.0470(15) 0.0169(15) 0.0191(12)
F8 0.0437(15) 0.0822(18) 0.151(3) 0.0570(19) 0.0042(16) 0.0232(14)
F9 0.0339(13) 0.0665(16) 0.116(2) 0.0302(15) 0.0011(14) 0.0033(12)
F10 0.0403(12) 0.0355(12) 0.0672(15) 0.0126(11) 0.0140(11) 0.0035(10)
F11 0.0527(13) 0.0340(11) 0.0494(13) 0.0111(10) 0.0227(11) 0.0079(10)
F12 0.0518(13) 0.0387(12) 0.0676(16) -0.0032(11) 0.0196(12) 0.0122(10)
F13 0.0730(16) 0.0746(16) 0.0490(15) -0.0065(12) 0.0265(13) 0.0270(13)
F14 0.0643(15) 0.0769(16) 0.0409(13) 0.0172(12) 0.0305(12) 0.0257(12)
F15 0.0504(13) 0.0443(12) 0.0423(12) 0.0168(10) 0.0221(10) 0.0128(10)
F16 0.0479(13) 0.0495(13) 0.0502(13) 0.0148(10) 0.0194(11) 0.0239(11)
F17 0.0773(17) 0.0630(15) 0.0581(16) 0.0302(12) 0.0176(13) 0.0381(13)
F18 0.100(2) 0.0875(18) 0.0569(16) 0.0461(14) 0.0414(15) 0.0365(16)
F19 0.0819(18) 0.0905(18) 0.0646(16) 0.0372(14) 0.0526(15) 0.0354(15)
F20 0.0559(14) 0.0639(14) 0.0525(14) 0.0270(11) 0.0329(12) 0.0316(12)
C1 0.0340(19) 0.0339(19) 0.031(2) 0.0078(16) 0.0051(16) 0.0104(16)
C2 0.088(4) 0.078(4) 0.089(4) 0.016(3) -0.011(3) 0.004(3)
C3 0.222(8) 0.080(4) 0.041(3) 0.012(3) 0.018(4) -0.028(4)
C4 0.118(5) 0.174(7) 0.101(5) -0.069(5) 0.027(4) 0.043(5)
C5 0.041(2) 0.038(2) 0.036(2) 0.0089(17) 0.0204(18) 0.0165(17)
C6 0.039(2) 0.0348(19) 0.032(2) 0.0078(16) 0.0188(17) 0.0083(16)
C7 0.038(2) 0.0338(19) 0.031(2) 0.0098(16) 0.0155(17) 0.0124(16)
C8 0.036(2) 0.0309(18) 0.0290(19) 0.0031(15) 0.0142(16) 0.0063(16)
C9 0.044(2) 0.0288(18) 0.032(2) 0.0082(15) 0.0172(17) 0.0128(16)
C10 0.053(2) 0.052(2) 0.054(3) 0.019(2) 0.025(2) 0.011(2)
C11 0.053(2) 0.049(2) 0.046(2) 0.012(2) 0.012(2) 0.022(2)
C12 0.045(2) 0.041(2) 0.044(2) 0.0018(18) 0.0191(19) 0.0069(18)
C13 0.067(3) 0.035(2) 0.043(2) 0.0076(18) 0.019(2) 0.0192(19)
C14 0.040(2) 0.095(4) 0.084(4) 0.021(3) 0.022(3) 0.019(2)
C15 0.074(3) 0.094(4) 0.115(5) 0.029(3) 0.030(3) 0.056(3)
C16 0.093(4) 0.170(6) 0.088(4) 0.029(4) 0.061(4) 0.070(4)
C17 0.070(4) 0.051(3) 0.195(7) 0.013(4) -0.038(4) 0.005(3)
C18 0.074(4) 0.050(4) 0.298(11) -0.011(5) 0.023(6) -0.003(3)
C19 0.057(4) 0.032(3) 0.384(13) 0.007(5) -0.045(5) 0.006(3)
C20 0.050(3) 0.039(3) 0.270(9) 0.001(4) 0.002(4) 0.018(2)
C21 0.069(3) 0.067(3) 0.135(5) 0.030(3) 0.060(3) 0.036(3)
C22 0.100(5) 0.124(6) 0.403(15) 0.123(8) 0.170(8) 0.059(5)
C23 0.101(5) 0.142(6) 0.175(7) 0.065(5) 0.106(5) 0.033(4)
C24 0.068(3) 0.063(3) 0.070(3) 0.024(2) 0.041(3) 0.007(2)
C25 0.035(2) 0.0294(18) 0.034(2) 0.0134(16) 0.0108(17) 0.0101(16)
C26 0.037(2) 0.032(2) 0.038(2) 0.0130(17) 0.0107(18) 0.0098(17)
C27 0.038(2) 0.035(2) 0.054(3) 0.021(2) 0.014(2) 0.0124(18)
C28 0.037(2) 0.032(2) 0.059(3) 0.016(2) 0.003(2) 0.0035(18)
C29 0.063(3) 0.029(2) 0.040(2) 0.0022(18) 0.007(2) 0.009(2)
C30 0.042(2) 0.036(2) 0.041(2) 0.0148(18) 0.0170(19) 0.0128(18)
C31 0.0311(19) 0.038(2) 0.031(2) 0.0103(16) 0.0142(16) 0.0081(16)
C32 0.030(2) 0.038(2) 0.049(2) 0.0151(18) 0.0152(18) 0.0040(17)
C33 0.045(2) 0.041(2) 0.069(3) 0.030(2) 0.020(2) 0.016(2)
C34 0.033(2) 0.061(3) 0.084(3) 0.034(3) 0.007(2) 0.019(2)
C35 0.027(2) 0.054(3) 0.070(3) 0.021(2) 0.011(2) 0.0008(19)
C36 0.039(2) 0.035(2) 0.043(2) 0.0154(17) 0.0171(18) 0.0092(17)
C37 0.0258(18) 0.037(2) 0.035(2) 0.0107(16) 0.0099(16) 0.0098(16)
C38 0.0311(19) 0.037(2) 0.037(2) 0.0111(17) 0.0120(17) 0.0096(16)
C39 0.029(2) 0.038(2) 0.047(2) -0.0009(19) 0.0087(18) 0.0084(17)
C40 0.034(2) 0.059(3) 0.034(2) -0.002(2) 0.0111(18) 0.0174(19)
C41 0.035(2) 0.056(3) 0.040(2) 0.014(2) 0.0184(18) 0.0165(19)
C42 0.0298(19) 0.037(2) 0.036(2) 0.0077(17) 0.0109(17) 0.0073(16)
C43 0.037(2) 0.0316(19) 0.033(2) 0.0084(16) 0.0152(17) 0.0083(16)
C44 0.042(2) 0.033(2) 0.036(2) 0.0082(17) 0.0161(18) 0.0097(17)
C45 0.052(2) 0.037(2) 0.042(2) 0.0138(18) 0.012(2) 0.0175(19)
C46 0.065(3) 0.048(2) 0.041(2) 0.023(2) 0.021(2) 0.015(2)
C47 0.050(2) 0.046(2) 0.049(2) 0.0158(19) 0.031(2) 0.0119(19)
C48 0.044(2) 0.036(2) 0.041(2) 0.0138(17) 0.0171(19) 0.0133(18)

loop_
_atom_type_symbol
_atom_type_description
_atom_type_scat_dispersion_real
_atom_type_scat_dispersion_imag
_atom_type_scat_source
C C 0.0033 0.0016 'International Tables Vol C Tables 4.2.6.8 and 6.1.1.4'
H H 0.0000 0.0000 'International Tables Vol C Tables 4.2.6.8 and 6.1.1.4'
B B 0.0013 0.0007 'International Tables Vol C Tables 4.2.6.8 and 6.1.1.4'
O O 0.0106 0.0060 'International Tables Vol C Tables 4.2.6.8 and 6.1.1.4'
F F 0.0171 0.0103 'International Tables Vol C Tables 4.2.6.8 and 6.1.1.4'
Si Si 0.0817 0.0704 'International Tables Vol C Tables 4.2.6.8 and 6.1.1.4'
Sc Sc 0.2519 0.3716 'International Tables Vol C Tables 4.2.6.8 and 6.1.1.4'

loop_
_geom_angle_atom_site_label_1
_geom_angle_atom_site_label_2
_geom_angle_atom_site_label_3
_geom_angle
O1 Sc1 O2 99.15(10)
O1 Sc1 C1 106.22(11)
O2 Sc1 C1 95.96(12)
O1 Sc1 C5 113.92(11)
O2 Sc1 C5 140.13(11)
C1 Sc1 C5 95.51(12)
O1 Sc1 C9 144.70(11)
O2 Sc1 C9 106.20(11)
C1 Sc1 C9 95.29(12)
C5 Sc1 C9 34.65(11)
O1 Sc1 C6 88.74(11)
O2 Sc1 C6 132.91(11)
C1 Sc1 C6 126.35(12)
C5 Sc1 C6 34.22(10)
C9 Sc1 C6 55.99(11)
O1 Sc1 C8 128.77(10)
O2 Sc1 C8 85.74(10)
C1 Sc1 C8 124.07(12)
C5 Sc1 C8 56.53(11)
C9 Sc1 C8 33.30(11)
C6 Sc1 C8 55.22(11)
O1 Sc1 C7 96.61(10)
O2 Sc1 C7 100.01(10)
C1 Sc1 C7 149.59(12)
C5 Sc1 C7 56.24(11)
C9 Sc1 C7 55.44(11)
C6 Sc1 C7 32.93(11)
C8 Sc1 C7 33.27(10)
C2 Si1 C4 108.4(3)
C2 Si1 C1 110.6(2)
C4 Si1 C1 112.0(2)
C2 Si1 C3 104.4(3)
C4 Si1 C3 106.7(3)
C1 Si1 C3 114.4(2)
C16 Si2 C15 107.7(3)
C16 Si2 C14 108.8(3)
C15 Si2 C14 107.0(2)
C16 Si2 C5 108.2(2)
C15 Si2 C5 113.60(19)
C14 Si2 C5 111.33(18)
C37 B1 C31 102.6(3)
C37 B1 C25 113.3(3)
C31 B1 C25 113.2(3)
C37 B1 C43 113.8(3)
C31 B1 C43 112.9(3)
C25 B1 C43 101.6(3)
C20 O1 C17 105.5(3)
C20 O1 Sc1 133.0(3)
C17 O1 Sc1 121.0(2)
C21 O2 C24 108.0(3)
C21 O2 Sc1 128.5(2)
C24 O2 Sc1 123.2(2)
Si1 C1 Sc1 127.12(17)
C6 C5 C9 105.8(3)
C6 C5 Si2 123.7(2)
C9 C5 Si2 129.6(2)
C6 C5 Sc1 74.77(19)
C9 C5 Sc1 73.09(18)
Si2 C5 Sc1 125.26(17)
C7 C6 C5 109.0(3)
C7 C6 C10 124.1(3)
C5 C6 C10 126.6(3)
C7 C6 Sc1 74.50(19)
C5 C6 Sc1 71.01(18)
C10 C6 Sc1 125.5(2)
C6 C7 C8 108.3(3)
C6 C7 C11 126.5(3)
C8 C7 C11 125.0(3)
C6 C7 Sc1 72.57(19)
C8 C7 Sc1 72.86(19)
C11 C7 Sc1 124.9(2)
C9 C8 C7 108.0(3)
C9 C8 C12 127.4(3)
C7 C8 C12 124.4(3)
C9 C8 Sc1 71.40(19)
C7 C8 Sc1 73.88(19)
C12 C8 Sc1 124.5(2)
C8 C9 C5 108.9(3)
C8 C9 C13 124.4(3)
C5 C9 C13 126.7(3)
C8 C9 Sc1 75.29(19)
C5 C9 Sc1 72.26(18)
C13 C9 Sc1 119.8(2)
C18 C17 O1 109.4(4)
C19 C18 C17 108.3(5)
C18 C19 C20 110.2(5)
O1 C20 C19 105.7(4)
O2 C21 C22 106.3(4)
C23 C22 C21 109.9(5)
C22 C23 C24 111.7(5)
O2 C24 C23 103.7(4)
C26 C25 C30 113.1(3)
C26 C25 B1 127.6(3)
C30 C25 B1 119.1(3)
F1 C26 C27 115.2(3)
F1 C26 C25 120.9(3)
C27 C26 C25 123.9(4)
F2 C27 C28 119.5(3)
F2 C27 C26 120.6(4)
C28 C27 C26 119.9(4)
F3 C28 C27 120.4(4)
F3 C28 C29 120.4(4)
C27 C28 C29 119.1(4)
F4 C29 C28 120.6(4)
F4 C29 C30 120.1(4)
C28 C29 C30 119.2(4)
F5 C30 C29 116.0(3)
F5 C30 C25 119.4(3)
C29 C30 C25 124.7(4)
C36 C31 C32 112.8(3)
C36 C31 B1 119.7(3)
C32 C31 B1 127.3(3)
F6 C32 C33 114.9(3)
F6 C32 C31 121.1(3)
C33 C32 C31 124.0(3)
F7 C33 C34 119.8(3)
F7 C33 C32 120.0(3)
C34 C33 C32 120.2(3)
F8 C34 C33 120.4(4)
F8 C34 C35 120.8(4)
C33 C34 C35 118.8(3)
F9 C35 C36 121.1(3)
F9 C35 C34 119.6(3)
C36 C35 C34 119.3(3)
F10 C36 C35 116.0(3)
F10 C36 C31 119.1(3)
C35 C36 C31 124.9(3)
C42 C37 C38 113.4(3)
C42 C37 B1 119.0(3)
C38 C37 B1 127.3(3)
F11 C38 C39 114.8(3)
F11 C38 C37 121.5(3)
C39 C38 C37 123.6(3)
F12 C39 C40 119.9(3)
F12 C39 C38 120.1(3)
C40 C39 C38 120.0(3)
F13 C40 C39 121.0(4)
F13 C40 C41 119.9(3)
C39 C40 C41 119.1(3)
F14 C41 C40 120.3(3)
F14 C41 C42 121.0(3)
C40 C41 C42 118.6(3)
F15 C42 C37 119.5(3)
F15 C42 C41 115.4(3)
C37 C42 C41 125.1(3)
C48 C43 C44 112.8(3)
C48 C43 B1 127.1(3)
C44 C43 B1 119.6(3)
F16 C44 C43 119.3(3)
F16 C44 C45 115.6(3)
C43 C44 C45 125.1(3)
F17 C45 C46 120.4(3)
F17 C45 C44 120.9(4)
C46 C45 C44 118.7(3)
F18 C46 C45 120.5(4)
F18 C46 C47 120.0(4)
C45 C46 C47 119.5(3)
F19 C47 C46 119.9(3)
F19 C47 C48 120.8(3)
C46 C47 C48 119.3(4)
F20 C48 C43 121.3(3)
F20 C48 C47 114.0(3)
C43 C48 C47 124.7(3)

loop_
_geom_bond_atom_site_label_1
_geom_bond_atom_site_label_2
_geom_bond_distance
Sc1 O1 2.132(2)
Sc1 O2 2.139(2)
Sc1 C1 2.193(3)
Sc1 C5 2.415(3)
Sc1 C9 2.426(3)
Sc1 C6 2.464(3)
Sc1 C8 2.476(3)
Sc1 C7 2.489(3)
Si1 C2 1.858(5)
Si1 C4 1.860(6)
Si1 C1 1.870(3)
Si1 C3 1.871(5)
Si2 C16 1.861(5)
Si2 C15 1.861(5)
Si2 C14 1.871(5)
Si2 C5 1.886(3)
B1 C37 1.654(5)
B1 C31 1.656(5)
B1 C25 1.656(5)
B1 C43 1.658(5)
O1 C20 1.398(5)
O1 C17 1.466(5)
O2 C21 1.454(5)
O2 C24 1.464(4)
F1 C26 1.348(4)
F2 C27 1.348(4)
F3 C28 1.351(4)
F4 C29 1.350(4)
F5 C30 1.357(4)
F6 C32 1.349(4)
F7 C33 1.346(4)
F8 C34 1.341(4)
F9 C35 1.345(4)
F10 C36 1.353(4)
F11 C38 1.352(4)
F12 C39 1.347(4)
F13 C40 1.349(4)
F14 C41 1.345(4)
F15 C42 1.359(4)
F16 C44 1.361(4)
F17 C45 1.351(4)
F18 C46 1.352(4)
F19 C47 1.346(4)
F20 C48 1.362(4)
C5 C6 1.436(4)
C5 C9 1.442(5)
C6 C7 1.404(5)
C6 C10 1.511(4)
C7 C8 1.421(4)
C7 C11 1.516(4)
C8 C9 1.405(4)
C8 C12 1.505(5)
C9 C13 1.520(4)
C17 C18 1.367(6)
C18 C19 1.337(7)
C19 C20 1.473(6)
C21 C22 1.467(7)
C22 C23 1.306(8)
C23 C24 1.500(7)
C25 C26 1.384(5)
C25 C30 1.389(5)
C26 C27 1.383(5)
C27 C28 1.362(5)
C28 C29 1.370(5)
C29 C30 1.376(5)
C31 C36 1.390(5)
C31 C32 1.392(4)
C32 C33 1.374(5)
C33 C34 1.362(5)
C34 C35 1.378(5)
C35 C36 1.368(5)
C37 C42 1.380(5)
C37 C38 1.386(4)
C38 C39 1.384(5)
C39 C40 1.367(5)
C40 C41 1.376(5)
C41 C42 1.382(5)
C43 C48 1.378(5)
C43 C44 1.378(5)
C44 C45 1.384(5)
C45 C46 1.364(5)
C46 C47 1.367(5)
C47 C48 1.379(5)
